data_7219299
loop_
_publ_author_name
'Jiao, Yan-Qing'
'Qin, Chao'
'Zang, Hong-Ying'
'Chen, Wei-Chao'
'Wang, Chun-Gang'
'Zheng, Tian-Tian'
'Shao, Kui-Zhan'
'Su, Zhong-Min'

_publ_section_title
;
 Assembly of organic--inorganic hybrid materials constructed from
 polyoxometalate and metal--1,2,4-triazole units: synthesis, structures,
 magnetic, electrochemical and photocatalytic properties
;
_journal_issue 10
_journal_name_full CrystEngComm
_journal_page_first 2176
_journal_paper_doi 10.1039/C4CE02007C
_journal_volume 17
_journal_year 2015
_chemical_formula_moiety 'C16 H50 Cl2 Cu6 N24 O55 Si W12'
_chemical_formula_sum 'C16 H50 Cl2 Cu6 N24 O55 Si W12'
_chemical_formula_weight 4145.23
_space_group_crystal_system triclinic
_space_group_IT_number 2
_space_group_name_Hall '-P 1'
_space_group_name_H-M_alt 'P -1'
_symmetry_space_group_name_Hall '-P 1'
_symmetry_space_group_name_H-M 'P -1'
_atom_sites_solution_hydrogens geom
_audit_block_doi 10.5517/cc13895v
_audit_creation_method SHELXL-2014/7
_audit_update_record
;
2015-01-13 deposited with the CCDC.
2015-01-13 downloaded from the CCDC.
;
_cell_angle_alpha 94.051(5)
_cell_angle_beta 105.611(5)
_cell_angle_gamma 105.770(5)
_cell_formula_units_Z 1
_cell_length_a 11.5350(5)
_cell_length_b 12.0910(5)
_cell_length_c 14.3130(5)
_cell_measurement_temperature 293(2)
_cell_measurement_theta_max 25.000
_cell_measurement_theta_min 1.800
_cell_volume 1827.83(15)
_computing_cell_refinement 'SMART (Bruker, 1997)'
_computing_data_collection 'SMART (Bruker, 1997)'
_computing_data_reduction SAINT
_computing_molecular_graphics 'SHELXTL-PLUS (Sheldrick, 1990)'
_computing_publication_material SHELXL-97
_computing_structure_refinement 'SHELXL-2014/7 (Sheldrick, 2014)'
_computing_structure_solution 'SHELXL-2014/7 (Sheldrick, 2014)'
_diffrn_ambient_temperature 293(2)
_diffrn_measured_fraction_theta_full 0.996
_diffrn_measured_fraction_theta_max 0.996
_diffrn_radiation_type MoK\a
_diffrn_radiation_wavelength 0.71069
_diffrn_reflns_av_R_equivalents 0.0371
_diffrn_reflns_av_unetI/netI 0.0694
_diffrn_reflns_Laue_measured_fraction_full 0.996
_diffrn_reflns_Laue_measured_fraction_max 0.996
_diffrn_reflns_limit_h_max 13
_diffrn_reflns_limit_h_min -11
_diffrn_reflns_limit_k_max 14
_diffrn_reflns_limit_k_min -14
_diffrn_reflns_limit_l_max 17
_diffrn_reflns_limit_l_min -17
_diffrn_reflns_number 10539
_diffrn_reflns_point_group_measured_fraction_full 0.996
_diffrn_reflns_point_group_measured_fraction_max 0.996
_diffrn_reflns_theta_full 24.997
_diffrn_reflns_theta_max 24.997
_diffrn_reflns_theta_min 1.771
_diffrn_source 'fine-focus sealed tube'
_exptl_absorpt_coefficient_mu 20.703
_exptl_absorpt_correction_T_max 0.035
_exptl_absorpt_correction_T_min 0.032
_exptl_absorpt_correction_type multi-scan
_exptl_absorpt_process_details 'SADABS(Sheldrick, 1996)'
_exptl_crystal_colour 'dark green'
_exptl_crystal_density_diffrn 3.766
_exptl_crystal_density_method 'not measured'
_exptl_crystal_description block
_exptl_crystal_F_000 1864
_exptl_crystal_size_max 0.18
_exptl_crystal_size_mid 0.17
_exptl_crystal_size_min 0.16
_platon_squeeze_details
;
;
_refine_diff_density_max 2.946
_refine_diff_density_min -5.367
_refine_diff_density_rms 0.443
_refine_ls_extinction_method none
_refine_ls_goodness_of_fit_ref 1.029
_refine_ls_hydrogen_treatment constr
_refine_ls_matrix_type full
_refine_ls_number_parameters 505
_refine_ls_number_reflns 6404
_refine_ls_number_restraints 730
_refine_ls_restrained_S_all 1.019
_refine_ls_R_factor_all 0.0904
_refine_ls_R_factor_gt 0.0688
_refine_ls_shift/su_max 0.000
_refine_ls_shift/su_mean 0.000
_refine_ls_structure_factor_coef Fsqd
_refine_ls_weighting_details 'w=1/[\s^2^(Fo^2^)+(0.0887P)^2^+94.5388P] where P=(Fo^2^+2Fc^2^)/3'
_refine_ls_weighting_scheme calc
_refine_ls_wR_factor_gt 0.1701
_refine_ls_wR_factor_ref 0.1862
_reflns_Friedel_coverage 0.000
_reflns_number_gt 4948
_reflns_number_total 6404
_reflns_threshold_expression 'I > 2\s(I)'
_cod_data_source_file c4ce02007c2.cif
_cod_data_source_block 4
_cod_depositor_comments 'Adding full bibliography for 7219296--7219301.cif.'
_cod_original_cell_volume 1827.83(14)
_cod_database_code 7219299
_shelx_shelxl_version_number 2014/7
_shelx_space_group_comment
;
The symmetry employed for this shelxl refinement is uniquely defined
by the following loop, which should always be used as a source of
symmetry information in preference to the above space-group names.
They are only intended as comments.
;

loop_
_space_group_symop_operation_xyz
'x, y, z'
'-x, -y, -z'

loop_
_atom_site_label
_atom_site_type_symbol
_atom_site_fract_x
_atom_site_fract_y
_atom_site_fract_z
_atom_site_U_iso_or_equiv
_atom_site_adp_type
_atom_site_occupancy
_atom_site_site_symmetry_order
_atom_site_calc_flag
_atom_site_refinement_flags_posn
_atom_site_refinement_flags_adp
_atom_site_refinement_flags_occupancy
O1 O -0.0184(16) 0.2243(15) 0.3404(14) 0.046(2) Uani 1 1 d . U .
O2 O 0.2173(16) 0.2322(15) 0.4173(13) 0.043(2) Uani 1 1 d . U .
O3 O 0.1402(13) 0.0798(12) 0.5813(10) 0.0227(7) Uani 1 1 d . U .
O4A O 0.301(3) 0.135(3) 0.549(3) 0.038(2) Uani 0.5 1 d . U P
O4B O 0.370(3) 0.179(3) 0.594(3) 0.037(2) Uani 0.5 1 d . U P
O5 O 0.2626(17) 0.0516(15) 0.7109(14) 0.046(2) Uani 1 1 d . U .
O6 O 0.4686(18) 0.0168(16) 0.6566(16) 0.055(4) Uani 1 1 d . U .
O7 O 0.2295(17) -0.1472(16) 0.6171(14) 0.051(2) Uani 1 1 d . U .
O8 O 0.1007(15) -0.0730(14) 0.4986(12) 0.0344(13) Uani 1 1 d . U .
O9 O 0.2911(18) -0.0394(16) 0.4700(16) 0.0564(18) Uani 1 1 d . U .
O10 O 0.1047(18) -0.2456(17) 0.4297(15) 0.055(3) Uani 1 1 d . U .
O11 O 0.2348(19) -0.1750(16) 0.2942(16) 0.058(4) Uani 1 1 d . U .
O12 O 0.0204(15) -0.0169(13) 0.3952(12) 0.0315(10) Uani 1 1 d . U .
O15 O 0.0478(14) 0.1240(12) 0.4643(11) 0.0256(7) Uani 1 1 d . U .
O16 O 0.0984(16) 0.3218(15) 0.5273(13) 0.041(2) Uani 1 1 d . U .
O17 O 0.3619(15) 0.3913(14) 0.5832(12) 0.035(2) Uani 1 1 d . U .
O18 O -0.108(2) 0.3836(15) 0.4241(15) 0.054(4) Uani 1 1 d . U .
O19 O 0.1278(19) 0.2081(19) 0.2223(16) 0.063(5) Uani 1 1 d . U .
O20 O 0.1746(17) 0.0289(15) 0.3169(14) 0.047(2) Uani 1 1 d . U .
O21A O 0.192(3) 0.232(3) 0.660(3) 0.036(2) Uani 0.5 1 d . U P
O21B O 0.249(3) 0.271(3) 0.704(3) 0.033(3) Uani 0.5 1 d . U P
O22 O 0.2337(19) 0.1840(17) 0.8638(14) 0.057(4) Uani 1 1 d . U .
O23 O 0.0641(17) -0.0260(15) 0.7629(14) 0.046(3) Uani 1 1 d . U .
O24 O -0.0070(17) -0.1729(16) 0.2780(15) 0.051(3) Uani 1 1 d . U .
Si1 Si 0.0000 0.0000 0.5000 0.0280(13) Uani 1 2 d S U P
Cu1 Cu 0.5000 0.5000 0.5000 0.0187(7) Uani 1 2 d S . P
Cu2 Cu 0.5310(2) 0.5122(3) 0.76132(19) 0.0263(6) Uani 1 1 d . . .
Cu3 Cu 0.5000 0.5000 1.0000 0.0316(9) Uani 1 2 d S . P
W1 W 0.15632(11) 0.12538(9) 0.74777(7) 0.0399(3) Uani 1 1 d . U .
W2 W 0.31421(9) 0.00704(10) 0.60525(10) 0.0463(3) Uani 1 1 d . U .
W3 W 0.15818(9) -0.12084(9) 0.35890(8) 0.0361(3) Uani 1 1 d . U .
W4 W 0.24191(9) 0.26557(7) 0.55830(8) 0.0338(3) Uani 1 1 d . U .
W5 W 0.08776(9) 0.13962(8) 0.31011(7) 0.0306(3) Uani 1 1 d . U .
W6 W -0.07232(9) 0.26029(7) 0.44999(8) 0.0319(3) Uani 1 1 d . U .
N1 N 0.5299(16) 0.3703(16) 0.9230(13) 0.026(4) Uani 1 1 d . U .
N2 N 0.5384(17) 0.3696(18) 0.8291(13) 0.032(5) Uani 1 1 d . . .
N3 N 0.6557(17) 0.4885(18) 0.7012(13) 0.031(4) Uani 1 1 d . . .
N4 N 0.6476(15) 0.4849(14) 0.6015(11) 0.018(3) Uani 1 1 d . U .
N5 N 0.5230(18) 0.6445(17) 0.6849(14) 0.031(4) Uani 1 1 d . . .
N6 N 0.5026(15) 0.6397(16) 0.5860(11) 0.021(4) Uani 1 1 d . . .
N7 N 0.531(2) 0.819(2) 0.6452(18) 0.052(6) Uani 1 1 d . U .
H10 H 0.5418 0.8927 0.6506 0.063 Uiso 1 1 calc R U .
N9 N 0.559(2) 0.2090(19) 0.8736(16) 0.045(5) Uani 1 1 d . U .
H9 H 0.5702 0.1413 0.8739 0.053 Uiso 1 1 calc R U .
N10 N 0.8390(15) 0.4834(16) 0.6833(13) 0.024(4) Uani 1 1 d . . .
Cl1 Cl 0.6683(6) 0.6439(6) 0.9217(4) 0.0471(16) Uani 1 1 d . . .
C1 C 0.559(3) 0.275(3) 0.802(2) 0.058(8) Uani 1 1 d . . .
H1 H 0.5711 0.2556 0.7424 0.070 Uiso 1 1 calc R U .
C2 C 0.7590(19) 0.4795(19) 0.5940(15) 0.024(5) Uani 1 1 d . . .
H2 H 0.7787 0.4739 0.5354 0.029 Uiso 1 1 calc R U .
C3 C 0.773(2) 0.492(2) 0.7466(17) 0.029(5) Uani 1 1 d . U .
H3 H 0.8063 0.5001 0.8144 0.035 Uiso 1 1 calc R U .
C4 C 0.532(3) 0.751(2) 0.718(2) 0.054(7) Uani 1 1 d . U .
H4 H 0.5385 0.7767 0.7820 0.064 Uiso 1 1 calc R U .
C5 C 0.509(2) 0.7472(19) 0.567(2) 0.040(6) Uani 1 1 d . . .
H5 H 0.4986 0.7680 0.5049 0.048 Uiso 1 1 calc R U .
C6 C 0.540(3) 0.271(3) 0.942(2) 0.056(8) Uani 1 1 d . . .
H6 H 0.5344 0.2456 1.0007 0.067 Uiso 1 1 calc R U .
Cu4 Cu 1.0103(2) 0.4904(3) 0.7254(2) 0.0379(7) Uani 1 1 d . . .
N8 N 1.1792(16) 0.5003(18) 0.7800(13) 0.032(5) Uani 1 1 d . . .
C7 C 1.270(2) 0.516(2) 0.7365(17) 0.030(5) Uani 1 1 d . U .
H7 H 1.2569 0.5255 0.6710 0.037 Uiso 1 1 calc R U .
C8 C 1.242(2) 0.491(2) 0.8736(17) 0.033(5) Uani 1 1 d . U .
H8 H 1.2042 0.4799 0.9237 0.040 Uiso 1 1 calc R U .
O1W O 0.538(4) -0.019(3) 0.895(3) 0.140(10) Uani 1 1 d . U .
N11 N 1.3759(16) 0.5168(15) 0.7932(12) 0.023(4) Uani 1 1 d . U .
N12 N 1.3605(18) 0.501(2) 0.8840(14) 0.037(5) Uani 1 1 d . . .

loop_
_atom_site_aniso_label
_atom_site_aniso_U_11
_atom_site_aniso_U_22
_atom_site_aniso_U_33
_atom_site_aniso_U_23
_atom_site_aniso_U_13
_atom_site_aniso_U_12
O1 0.038(4) 0.043(4) 0.047(4) -0.002(4) 0.007(4) 0.005(4)
O2 0.036(3) 0.041(3) 0.048(3) 0.000(3) 0.009(3) 0.009(3)
O3 0.025(2) 0.024(2) 0.0274(17) 0.010(2) 0.018(2) 0.0097(16)
O4A 0.034(3) 0.036(3) 0.044(3) 0.007(3) 0.012(3) 0.008(3)
O4B 0.032(4) 0.034(4) 0.043(4) 0.008(4) 0.012(3) 0.009(3)
O5 0.044(3) 0.041(3) 0.050(3) 0.011(3) 0.013(3) 0.008(3)
O6 0.042(7) 0.042(7) 0.068(8) 0.009(6) -0.003(6) 0.010(6)
O7 0.043(4) 0.045(4) 0.052(4) 0.009(4) 0.007(4) -0.003(4)
O8 0.029(2) 0.040(3) 0.039(2) 0.000(3) 0.0182(17) 0.012(2)
O9 0.042(3) 0.042(3) 0.069(2) 0.015(3) 0.002(3) -0.002(3)
O10 0.045(4) 0.047(4) 0.056(4) 0.009(4) 0.008(4) -0.007(4)
O11 0.048(8) 0.044(7) 0.080(8) -0.008(7) 0.033(7) 0.002(7)
O12 0.033(3) 0.031(3) 0.040(3) 0.012(2) 0.023(3) 0.011(2)
O15 0.027(2) 0.029(3) 0.030(2) 0.007(3) 0.017(2) 0.0131(12)
O16 0.034(4) 0.042(4) 0.044(4) -0.001(4) 0.008(3) 0.010(3)
O17 0.029(4) 0.036(4) 0.039(4) 0.001(4) 0.013(4) 0.008(4)
O18 0.069(10) 0.029(8) 0.058(9) 0.009(7) -0.001(8) 0.026(7)
O19 0.049(8) 0.074(9) 0.060(9) 0.028(8) 0.019(7) 0.003(8)
O20 0.040(4) 0.040(4) 0.052(4) 0.007(3) 0.008(3) 0.002(3)
O21A 0.032(4) 0.035(4) 0.041(4) 0.006(4) 0.012(4) 0.010(3)
O21B 0.031(4) 0.032(4) 0.038(4) 0.007(4) 0.014(4) 0.011(4)
O22 0.051(8) 0.051(8) 0.045(8) -0.002(7) -0.010(7) 0.002(7)
O23 0.039(5) 0.039(5) 0.051(5) 0.004(5) 0.007(4) 0.006(4)
O24 0.041(4) 0.040(4) 0.061(5) 0.008(4) 0.007(4) -0.001(4)
Si1 0.028(3) 0.028(4) 0.031(3) 0.008(3) 0.012(3) 0.010(3)
Cu1 0.0142(16) 0.0272(18) 0.0153(17) 0.0033(14) 0.0008(13) 0.0110(14)
Cu2 0.0178(12) 0.0487(16) 0.0189(13) 0.0077(12) 0.0071(10) 0.0182(12)
Cu3 0.0199(18) 0.066(3) 0.0131(18) 0.0058(18) -0.0006(15) 0.0252(19)
W1 0.0579(7) 0.0393(6) 0.0208(5) 0.0044(4) 0.0130(5) 0.0105(5)
W2 0.0221(5) 0.0514(7) 0.0724(8) 0.0294(6) 0.0117(5) 0.0200(5)
W3 0.0323(5) 0.0362(5) 0.0435(6) -0.0044(4) 0.0230(5) 0.0077(4)
W4 0.0286(5) 0.0163(4) 0.0625(7) 0.0049(4) 0.0272(5) 0.0033(4)
W5 0.0332(5) 0.0304(5) 0.0205(5) 0.0032(4) 0.0093(4) -0.0039(4)
W6 0.0232(5) 0.0174(4) 0.0465(6) 0.0058(4) -0.0044(4) 0.0070(4)
N1 0.018(7) 0.039(8) 0.022(7) 0.006(6) 0.004(6) 0.013(6)
N2 0.020(9) 0.056(13) 0.022(10) 0.005(9) 0.009(8) 0.012(9)
N3 0.024(10) 0.054(13) 0.015(9) 0.003(9) -0.002(8) 0.019(9)
N4 0.015(6) 0.028(7) 0.014(7) 0.006(6) 0.009(5) 0.007(6)
N5 0.028(10) 0.044(12) 0.027(10) 0.007(9) 0.008(8) 0.019(9)
N6 0.017(8) 0.041(10) 0.009(8) 0.003(7) 0.001(7) 0.019(8)
N7 0.050(14) 0.038(12) 0.058(14) -0.010(9) 0.003(12) 0.014(11)
N9 0.056(9) 0.040(8) 0.037(9) 0.014(7) 0.002(7) 0.024(7)
N10 0.011(8) 0.036(10) 0.028(10) 0.006(8) 0.009(7) 0.011(8)
Cl1 0.041(4) 0.064(4) 0.025(3) -0.003(3) 0.003(3) 0.007(3)
C1 0.08(2) 0.056(18) 0.06(2) 0.004(15) 0.033(18) 0.051(18)
C2 0.019(10) 0.042(13) 0.012(10) 0.004(9) 0.004(8) 0.011(10)
C3 0.021(8) 0.037(9) 0.026(8) 0.002(7) 0.000(7) 0.009(7)
C4 0.068(19) 0.048(16) 0.052(16) -0.010(10) 0.016(15) 0.034(15)
C5 0.031(13) 0.022(12) 0.068(19) 0.004(12) 0.020(13) 0.007(10)
C6 0.06(2) 0.064(19) 0.041(17) 0.013(15) -0.002(14) 0.037(17)
Cu4 0.0141(13) 0.067(2) 0.0343(16) 0.0101(15) 0.0013(12) 0.0207(14)
N8 0.017(9) 0.061(13) 0.017(9) 0.002(9) -0.003(7) 0.021(9)
C7 0.024(8) 0.039(9) 0.027(8) 0.001(7) 0.004(7) 0.013(7)
C8 0.031(9) 0.047(9) 0.022(8) 0.004(7) 0.008(7) 0.013(7)
O1W 0.128(17) 0.097(16) 0.149(18) -0.001(16) -0.010(16) 0.016(15)
N11 0.022(7) 0.034(7) 0.012(7) 0.003(6) -0.002(6) 0.013(6)
N12 0.026(10) 0.069(15) 0.024(10) 0.015(10) 0.009(8) 0.026(10)

loop_
_atom_type_symbol
_atom_type_description
_atom_type_scat_dispersion_real
_atom_type_scat_dispersion_imag
_atom_type_scat_source
O O 0.0106 0.0060 'International Tables Vol C Tables 4.2.6.8 and 6.1.1.4'
Si Si 0.0817 0.0704 'International Tables Vol C Tables 4.2.6.8 and 6.1.1.4'
Cu Cu 0.3201 1.2651 'International Tables Vol C Tables 4.2.6.8 and 6.1.1.4'
W W -0.8490 6.8722 'International Tables Vol C Tables 4.2.6.8 and 6.1.1.4'
N N 0.0061 0.0033 'International Tables Vol C Tables 4.2.6.8 and 6.1.1.4'
Cl Cl 0.1484 0.1585 'International Tables Vol C Tables 4.2.6.8 and 6.1.1.4'
C C 0.0033 0.0016 'International Tables Vol C Tables 4.2.6.8 and 6.1.1.4'
H H 0.0000 0.0000 'International Tables Vol C Tables 4.2.6.8 and 6.1.1.4'

loop_
_geom_angle_atom_site_label_1
_geom_angle_atom_site_label_2
_geom_angle_atom_site_label_3
_geom_angle
_geom_angle_site_symmetry_1
_geom_angle_site_symmetry_3
W6 O1 W5 137.3(11) . .
W5 O2 W4 135.4(10) . .
Si1 O3 W4 120.4(7) . .
Si1 O3 W1 120.3(6) . .
W4 O3 W1 97.6(5) . .
Si1 O3 W2 118.8(7) . .
W4 O3 W2 97.1(5) . .
W1 O3 W2 97.5(5) . .
O4B O4A W2 91(3) . .
O4B O4A W4 85(3) . .
W2 O4A W4 142(2) . .
O4A O4B W4 69(3) . .
O4A O4B W2 64(3) . .
W4 O4B W2 120.4(17) . .
W1 O5 W2 143.9(11) . .
W2 O7 W6 136.1(11) . 2_556
Si1 O8 O12 54.6(7) . .
Si1 O8 W3 124.1(9) . .
O12 O8 W3 69.5(7) . .
Si1 O8 W6 121.4(8) . 2_556
O12 O8 W6 134.9(10) . 2_556
W3 O8 W6 96.3(6) . 2_556
Si1 O8 W2 118.6(8) . .
O12 O8 W2 128.5(9) . .
W3 O8 W2 95.2(5) . .
W6 O8 W2 94.3(6) 2_556 .
W3 O9 W2 137.5(11) . .
W6 O10 W3 137.1(12) 2_556 .
Si1 O12 O8 57.5(7) . .
Si1 O12 O15 56.5(7) . .
O8 O12 O15 94.8(10) . .
Si1 O12 W5 124.0(8) . .
O8 O12 W5 133.4(10) . .
O15 O12 W5 67.5(6) . .
Si1 O12 W3 123.5(8) . .
O8 O12 W3 66.0(7) . .
O15 O12 W3 133.6(9) . .
W5 O12 W3 94.7(5) . .
Si1 O12 W1 120.4(8) . 2_556
O8 O12 W1 127.9(9) . 2_556
O15 O12 W1 129.0(9) . 2_556
W5 O12 W1 93.2(5) . 2_556
W3 O12 W1 92.9(5) . 2_556
Si1 O15 O12 54.7(6) . .
Si1 O15 W5 122.6(8) . .
O12 O15 W5 67.8(6) . .
Si1 O15 W4 120.6(8) . .
O12 O15 W4 129.9(9) . .
W5 O15 W4 95.4(5) . .
Si1 O15 W6 121.7(7) . .
O12 O15 W6 132.7(9) . .
W5 O15 W6 95.5(5) . .
W4 O15 W6 94.2(5) . .
W6 O16 W4 135.5(9) . .
W4 O17 Cu1 137.7(9) . .
W5 O20 W3 136.9(10) . .
O21B O21A W4 103(4) . .
O21B O21A W1 88(4) . .
W4 O21A W1 150(2) . .
O21A O21B W1 69(4) . .
O21A O21B W4 55(3) . .
W1 O21B W4 118.4(17) . .
W5 O23 W1 135.6(10) 2_556 .
W3 O24 W1 138.6(11) . 2_556
O12 Si1 O12 180.0 2_556 .
O12 Si1 O15 111.2(7) 2_556 .
O12 Si1 O15 68.8(7) . .
O12 Si1 O15 68.8(7) 2_556 2_556
O12 Si1 O15 111.2(7) . 2_556
O15 Si1 O15 180.0 . 2_556
O12 Si1 O8 67.8(8) 2_556 2_556
O12 Si1 O8 112.2(8) . 2_556
O15 Si1 O8 70.7(7) . 2_556
O15 Si1 O8 109.3(7) 2_556 2_556
O12 Si1 O8 112.2(8) 2_556 .
O12 Si1 O8 67.8(8) . .
O15 Si1 O8 109.3(7) . .
O15 Si1 O8 70.7(7) 2_556 .
O8 Si1 O8 180.0(8) 2_556 .
O12 Si1 O3 108.1(7) 2_556 2_556
O12 Si1 O3 71.9(7) . 2_556
O15 Si1 O3 109.1(7) . 2_556
O15 Si1 O3 70.9(7) 2_556 2_556
O8 Si1 O3 73.2(7) 2_556 2_556
O8 Si1 O3 106.8(7) . 2_556
O12 Si1 O3 71.9(7) 2_556 .
O12 Si1 O3 108.1(7) . .
O15 Si1 O3 70.9(7) . .
O15 Si1 O3 109.1(7) 2_556 .
O8 Si1 O3 106.8(7) 2_556 .
O8 Si1 O3 73.2(7) . .
O3 Si1 O3 180.0(9) 2_556 .
N4 Cu1 N4 180.0 . 2_666
N4 Cu1 N6 89.8(7) . .
N4 Cu1 N6 90.2(7) 2_666 .
N4 Cu1 N6 90.2(7) . 2_666
N4 Cu1 N6 89.8(7) 2_666 2_666
N6 Cu1 N6 180.0 . 2_666
N4 Cu1 O17 90.2(6) . 2_666
N4 Cu1 O17 89.8(6) 2_666 2_666
N6 Cu1 O17 95.1(6) . 2_666
N6 Cu1 O17 84.9(6) 2_666 2_666
N4 Cu1 O17 89.8(6) . .
N4 Cu1 O17 90.2(6) 2_666 .
N6 Cu1 O17 84.9(6) . .
N6 Cu1 O17 95.1(6) 2_666 .
O17 Cu1 O17 180.0 2_666 .
N3 Cu2 N11 166.7(7) . 1_455
N3 Cu2 N5 87.1(8) . .
N11 Cu2 N5 90.4(7) 1_455 .
N3 Cu2 N2 89.7(8) . .
N11 Cu2 N2 91.9(7) 1_455 .
N5 Cu2 N2 175.4(8) . .
N3 Cu2 Cl1 102.1(6) . .
N11 Cu2 Cl1 91.1(5) 1_455 .
N5 Cu2 Cl1 94.1(6) . .
N2 Cu2 Cl1 89.7(6) . .
N12 Cu3 N12 180.0 2_767 1_455
N12 Cu3 N1 89.2(8) 2_767 2_667
N12 Cu3 N1 90.8(8) 1_455 2_667
N12 Cu3 N1 90.8(8) 2_767 .
N12 Cu3 N1 89.2(8) 1_455 .
N1 Cu3 N1 180.0 2_667 .
N12 Cu3 Cl1 88.9(6) 2_767 2_667
N12 Cu3 Cl1 91.1(6) 1_455 2_667
N1 Cu3 Cl1 84.5(5) 2_667 2_667
N1 Cu3 Cl1 95.5(5) . 2_667
N12 Cu3 Cl1 91.1(6) 2_767 .
N12 Cu3 Cl1 88.9(6) 1_455 .
N1 Cu3 Cl1 95.5(5) 2_667 .
N1 Cu3 Cl1 84.5(5) . .
Cl1 Cu3 Cl1 180.0(2) 2_667 .
O22 W1 O5 103.6(10) . .
O22 W1 O21A 111.7(13) . .
O5 W1 O21A 87.9(11) . .
O22 W1 O23 101.1(9) . .
O5 W1 O23 85.3(8) . .
O21A W1 O23 147.2(13) . .
O22 W1 O24 103.5(10) . 2_556
O5 W1 O24 152.9(8) . 2_556
O21A W1 O24 80.9(12) . 2_556
O23 W1 O24 90.8(8) . 2_556
O22 W1 O21B 89.5(12) . .
O5 W1 O21B 88.2(10) . .
O21A W1 O21B 22.8(12) . .
O23 W1 O21B 168.6(11) . .
O24 W1 O21B 90.7(11) 2_556 .
O22 W1 O3 154.0(8) . .
O5 W1 O3 59.1(7) . .
O21A W1 O3 52.9(11) . .
O23 W1 O3 96.8(7) . .
O24 W1 O3 94.9(7) 2_556 .
O21B W1 O3 71.9(10) . .
O22 W1 O12 158.6(8) . 2_556
O5 W1 O12 91.2(7) . 2_556
O21A W1 O12 83.8(12) . 2_556
O23 W1 O12 64.4(6) . 2_556
O24 W1 O12 63.1(7) 2_556 2_556
O21B W1 O12 106.5(11) . 2_556
O3 W1 O12 47.4(5) . 2_556
O6 W2 O4A 110.4(13) . .
O6 W2 O5 104.1(9) . .
O4A W2 O5 93.8(12) . .
O6 W2 O7 102.4(9) . .
O4A W2 O7 146.3(13) . .
O5 W2 O7 85.3(8) . .
O6 W2 O9 101.7(10) . .
O4A W2 O9 75.5(13) . .
O5 W2 O9 154.1(8) . .
O7 W2 O9 90.8(8) . .
O6 W2 O4B 88.6(12) . .
O4A W2 O4B 25.5(12) . .
O5 W2 O4B 86.6(11) . .
O7 W2 O4B 167.7(11) . .
O9 W2 O4B 92.5(11) . .
O6 W2 O3 152.8(8) . .
O4A W2 O3 55.0(11) . .
O5 W2 O3 58.9(7) . .
O7 W2 O3 97.4(7) . .
O9 W2 O3 96.4(7) . .
O4B W2 O3 70.4(10) . .
O6 W2 O8 157.7(8) . .
O4A W2 O8 81.9(12) . .
O5 W2 O8 93.1(7) . .
O7 W2 O8 64.5(7) . .
O9 W2 O8 62.4(7) . .
O4B W2 O8 106.8(11) . .
O3 W2 O8 49.4(5) . .
O11 W3 O24 102.8(10) . .
O11 W3 O9 100.9(10) . .
O24 W3 O9 156.2(9) . .
O11 W3 O20 100.5(9) . .
O24 W3 O20 89.4(8) . .
O9 W3 O20 85.0(8) . .
O11 W3 O10 102.5(10) . .
O24 W3 O10 84.9(8) . .
O9 W3 O10 91.3(8) . .
O20 W3 O10 157.0(9) . .
O11 W3 O8 157.1(9) . .
O24 W3 O8 93.6(8) . .
O9 W3 O8 64.1(8) . .
O20 W3 O8 95.4(7) . .
O10 W3 O8 62.9(8) . .
O11 W3 O12 158.3(9) . .
O24 W3 O12 64.6(7) . .
O9 W3 O12 92.3(8) . .
O20 W3 O12 63.4(7) . .
O10 W3 O12 94.2(7) . .
O8 W3 O12 44.5(6) . .
O17 W4 O21A 112.7(13) . .
O17 W4 O4A 111.0(12) . .
O21A W4 O4A 94.4(15) . .
O17 W4 O16 101.3(7) . .
O21A W4 O16 82.2(12) . .
O4A W4 O16 146.0(12) . .
O17 W4 O2 97.8(7) . .
O21A W4 O2 149.2(13) . .
O4A W4 O2 77.4(12) . .
O16 W4 O2 88.3(7) . .
O17 W4 O4B 89.0(11) . .
O21A W4 O4B 91.1(15) . .
O4A W4 O4B 25.8(12) . .
O16 W4 O4B 169.3(11) . .
O2 W4 O4B 93.3(11) . .
O17 W4 O21B 91.7(11) . .
O21A W4 O21B 21.8(12) . .
O4A W4 O21B 96.9(14) . .
O16 W4 O21B 92.2(10) . .
O2 W4 O21B 170.1(11) . .
O4B W4 O21B 84.4(13) . .
O17 W4 O3 155.3(7) . .
O21A W4 O3 54.7(12) . .
O4A W4 O3 55.1(11) . .
O16 W4 O3 97.8(6) . .
O2 W4 O3 98.2(6) . .
O4B W4 O3 71.5(10) . .
O21B W4 O3 71.9(10) . .
O17 W4 O15 156.3(7) . .
O21A W4 O15 85.7(13) . .
O4A W4 O15 81.0(12) . .
O16 W4 O15 65.1(6) . .
O2 W4 O15 63.9(6) . .
O4B W4 O15 106.2(11) . .
O21B W4 O15 107.5(10) . .
O3 W4 O15 48.1(5) . .
O19 W5 O2 98.7(9) . .
O19 W5 O20 101.6(10) . .
O2 W5 O20 88.8(8) . .
O19 W5 O23 100.9(9) . 2_556
O2 W5 O23 160.0(8) . 2_556
O20 W5 O23 90.7(8) . 2_556
O19 W5 O1 99.5(10) . .
O2 W5 O1 88.0(8) . .
O20 W5 O1 158.9(8) . .
O23 W5 O1 85.3(8) 2_556 .
O19 W5 O15 155.8(9) . .
O2 W5 O15 65.3(7) . .
O20 W5 O15 96.3(7) . .
O23 W5 O15 95.0(7) 2_556 .
O1 W5 O15 63.6(7) . .
O19 W5 O12 159.5(9) . .
O2 W5 O12 96.0(7) . .
O20 W5 O12 64.5(7) . .
O23 W5 O12 66.0(7) 2_556 .
O1 W5 O12 95.2(7) . .
O15 W5 O12 44.6(5) . .
O18 W6 O10 102.0(10) . 2_556
O18 W6 O16 100.8(9) . .
O10 W6 O16 84.6(8) 2_556 .
O18 W6 O7 100.4(9) . 2_556
O10 W6 O7 91.0(8) 2_556 2_556
O16 W6 O7 158.7(8) . 2_556
O18 W6 O1 100.3(9) . .
O10 W6 O1 157.6(9) 2_556 .
O16 W6 O1 89.4(8) . .
O7 W6 O1 86.7(8) 2_556 .
O18 W6 O8 156.9(8) . 2_556
O10 W6 O8 62.6(7) 2_556 2_556
O16 W6 O8 95.0(7) . 2_556
O7 W6 O8 64.8(7) 2_556 2_556
O1 W6 O8 96.6(7) . 2_556
O18 W6 O15 156.9(8) . .
O10 W6 O15 95.0(7) 2_556 .
O16 W6 O15 64.9(6) . .
O7 W6 O15 94.9(7) 2_556 .
O1 W6 O15 63.1(7) . .
O8 W6 O15 46.2(5) 2_556 .
C6 N1 N2 103(2) . .
C6 N1 Cu3 132.4(19) . .
N2 N1 Cu3 124.8(14) . .
C1 N2 N1 109(2) . .
C1 N2 Cu2 131.3(19) . .
N1 N2 Cu2 119.7(15) . .
C3 N3 N4 105.5(17) . .
C3 N3 Cu2 127.1(15) . .
N4 N3 Cu2 126.6(13) . .
C2 N4 N3 106.5(15) . .
C2 N4 Cu1 129.8(13) . .
N3 N4 Cu1 123.5(12) . .
C4 N5 N6 106(2) . .
C4 N5 Cu2 127.9(19) . .
N6 N5 Cu2 126.4(14) . .
C5 N6 N5 106.3(19) . .
C5 N6 Cu1 130.0(16) . .
N5 N6 Cu1 122.6(13) . .
C5 N7 C4 104(2) . .
C5 N7 H10 128.1 . .
C4 N7 H10 128.1 . .
C6 N9 C1 103(2) . .
C6 N9 H9 128.3 . .
C1 N9 H9 128.3 . .
C3 N10 C2 104.9(17) . .
C3 N10 Cu4 122.4(15) . .
C2 N10 Cu4 132.5(14) . .
Cu2 Cl1 Cu3 83.4(2) . .
N2 C1 N9 110(3) . .
N2 C1 H1 125.2 . .
N9 C1 H1 125.2 . .
N4 C2 N10 110.7(17) . .
N4 C2 H2 124.6 . .
N10 C2 H2 124.6 . .
N3 C3 N10 112.2(19) . .
N3 C3 H3 123.9 . .
N10 C3 H3 123.9 . .
N5 C4 N7 112(2) . .
N5 C4 H4 124.2 . .
N7 C4 H4 124.2 . .
N7 C5 N6 112(3) . .
N7 C5 H5 123.8 . .
N6 C5 H5 123.8 . .
N1 C6 N9 115(3) . .
N1 C6 H6 122.3 . .
N9 C6 H6 122.3 . .
N8 Cu4 N10 174.2(8) . .
C7 N8 C8 102.3(18) . .
C7 N8 Cu4 128.4(15) . .
C8 N8 Cu4 129.3(16) . .
N11 C7 N8 114(2) . .
N11 C7 H7 123.2 . .
N8 C7 H7 123.2 . .
N12 C8 N8 111(2) . .
N12 C8 H8 124.3 . .
N8 C8 H8 124.3 . .
C7 N11 N12 107.3(18) . .
C7 N11 Cu2 129.4(15) . 1_655
N12 N11 Cu2 122.5(13) . 1_655
C8 N12 N11 105.4(18) . .
C8 N12 Cu3 131.3(16) . 1_655
N11 N12 Cu3 123.2(14) . 1_655

loop_
_geom_bond_atom_site_label_1
_geom_bond_atom_site_label_2
_geom_bond_distance
_geom_bond_site_symmetry_2
O1 W6 1.901(19) .
O1 W5 1.908(18) .
O2 W5 1.858(18) .
O2 W4 1.957(18) .
O3 Si1 1.697(15) .
O3 W4 2.326(13) .
O3 W1 2.352(14) .
O3 W2 2.357(14) .
O4A O4B 0.88(4) .
O4A W2 1.82(3) .
O4A W4 1.89(3) .
O4B W4 2.01(3) .
O4B W2 2.03(3) .
O5 W1 1.858(19) .
O5 W2 1.865(19) .
O6 W2 1.701(19) .
O7 W2 1.899(18) .
O7 W6 1.899(18) 2_556
O8 Si1 1.642(15) .
O8 O12 1.80(2) .
O8 W3 2.351(15) .
O8 W6 2.396(16) 2_556
O8 W2 2.409(16) .
O9 W3 1.870(19) .
O9 W2 1.90(2) .
O10 W6 1.87(2) 2_556
O10 W3 1.932(19) .
O11 W3 1.654(19) .
O12 Si1 1.587(15) .
O12 O15 1.81(2) .
O12 W5 2.389(14) .
O12 W3 2.411(15) .
O12 W1 2.447(17) 2_556
O15 Si1 1.620(14) .
O15 W5 2.383(14) .
O15 W4 2.392(15) .
O15 W6 2.411(14) .
O16 W6 1.889(17) .
O16 W4 1.913(17) .
O17 W4 1.693(16) .
O17 Cu1 2.406(16) .
O18 W6 1.689(16) .
O19 W5 1.652(19) .
O20 W5 1.871(19) .
O20 W3 1.925(18) .
O21A O21B 0.79(4) .
O21A W4 1.74(3) .
O21A W1 1.91(3) .
O21B W1 2.03(3) .
O21B W4 2.06(3) .
O22 W1 1.658(19) .
O23 W5 1.885(17) 2_556
O23 W1 1.910(17) .
O24 W3 1.850(19) .
O24 W1 1.91(2) 2_556
Si1 O12 1.587(15) 2_556
Si1 O15 1.620(14) 2_556
Si1 O8 1.642(15) 2_556
Si1 O3 1.697(15) 2_556
Cu1 N4 1.980(16) .
Cu1 N4 1.980(16) 2_666
Cu1 N6 2.007(17) .
Cu1 N6 2.007(17) 2_666
Cu1 O17 2.406(16) 2_666
Cu2 N3 1.936(19) .
Cu2 N11 1.975(17) 1_455
Cu2 N5 2.009(19) .
Cu2 N2 2.05(2) .
Cu2 Cl1 2.543(7) .
Cu3 N12 1.982(19) 2_767
Cu3 N12 1.982(19) 1_455
Cu3 N1 2.012(18) 2_667
Cu3 N1 2.012(18) .
Cu3 Cl1 2.769(7) 2_667
Cu3 Cl1 2.769(7) .
W1 O24 1.91(2) 2_556
W1 O12 2.447(17) 2_556
W5 O23 1.885(17) 2_556
W6 O10 1.87(2) 2_556
W6 O7 1.899(18) 2_556
W6 O8 2.396(16) 2_556
N1 C6 1.28(3) .
N1 N2 1.37(2) .
N2 C1 1.28(3) .
N3 C3 1.32(3) .
N3 N4 1.40(2) .
N4 C2 1.34(3) .
N5 C4 1.30(3) .
N5 N6 1.37(2) .
N6 C5 1.33(3) .
N7 C5 1.29(3) .
N7 C4 1.37(4) .
N7 H10 0.8600 .
N9 C6 1.29(4) .
N9 C1 1.34(4) .
N9 H9 0.8600 .
N10 C3 1.35(3) .
N10 C2 1.35(3) .
N10 Cu4 1.880(16) .
C1 H1 0.9300 .
C2 H2 0.9300 .
C3 H3 0.9300 .
C4 H4 0.9300 .
C5 H5 0.9300 .
C6 H6 0.9300 .
Cu4 N8 1.861(17) .
N8 C7 1.33(3) .
N8 C8 1.37(3) .
C7 N11 1.27(3) .
C7 H7 0.9300 .
C8 N12 1.31(3) .
C8 H8 0.9300 .
N11 N12 1.38(2) .
N11 Cu2 1.975(17) 1_655
N12 Cu3 1.982(18) 1_655

loop_
_geom_torsion_atom_site_label_1
_geom_torsion_atom_site_label_2
_geom_torsion_atom_site_label_3
_geom_torsion_atom_site_label_4
_geom_torsion
_geom_torsion_site_symmetry_1
_geom_torsion_site_symmetry_4
W2 O4A O4B W4 -142.4(18) . .
W4 O4A O4B W2 142.4(18) . .
W3 O8 O12 Si1 179.3(7) . .
W6 O8 O12 Si1 101.2(12) 2_556 .
W2 O8 O12 Si1 -100.7(11) . .
Si1 O8 O12 O15 44.7(7) . .
W3 O8 O12 O15 -136.0(8) . .
W6 O8 O12 O15 145.9(11) 2_556 .
W2 O8 O12 O15 -56.0(12) . .
Si1 O8 O12 W5 108.0(12) . .
W3 O8 O12 W5 -72.7(11) . .
W6 O8 O12 W5 -150.8(9) 2_556 .
W2 O8 O12 W5 7.4(19) . .
Si1 O8 O12 W3 -179.3(7) . .
W6 O8 O12 W3 -78.1(11) 2_556 .
W2 O8 O12 W3 80.0(9) . .
Si1 O8 O12 W1 -105.4(10) . 2_556
W3 O8 O12 W1 73.9(9) . 2_556
W6 O8 O12 W1 -4.1(18) 2_556 2_556
W2 O8 O12 W1 154.0(7) . 2_556
O8 O12 O15 Si1 -45.4(7) . .
W5 O12 O15 Si1 179.2(7) . .
W3 O12 O15 Si1 -106.5(12) . .
W1 O12 O15 Si1 104.2(10) 2_556 .
Si1 O12 O15 W5 -179.2(7) . .
O8 O12 O15 W5 135.4(8) . .
W3 O12 O15 W5 74.3(10) . .
W1 O12 O15 W5 -75.1(9) 2_556 .
Si1 O12 O15 W4 102.8(10) . .
O8 O12 O15 W4 57.4(12) . .
W5 O12 O15 W4 -78.0(9) . .
W3 O12 O15 W4 -3.7(18) . .
W1 O12 O15 W4 -153.0(7) 2_556 .
Si1 O12 O15 W6 -102.9(11) . .
O8 O12 O15 W6 -148.2(10) . .
W5 O12 O15 W6 76.4(9) . .
W3 O12 O15 W6 150.6(8) . .
W1 O12 O15 W6 1.3(17) 2_556 .
W4 O21A O21B W1 -152(3) . .
W1 O21A O21B W4 152(3) . .
O8 O12 Si1 O15 122.8(9) . .
W5 O12 Si1 O15 -0.9(8) . .
W3 O12 Si1 O15 123.5(11) . .
W1 O12 Si1 O15 -119.1(10) 2_556 .
O8 O12 Si1 O15 -57.2(9) . 2_556
O15 O12 Si1 O15 180.000(4) . 2_556
W5 O12 Si1 O15 179.1(8) . 2_556
W3 O12 Si1 O15 -56.5(11) . 2_556
W1 O12 Si1 O15 60.9(10) 2_556 2_556
O8 O12 Si1 O8 180.001(6) . 2_556
O15 O12 Si1 O8 57.2(9) . 2_556
W5 O12 Si1 O8 56.4(12) . 2_556
W3 O12 Si1 O8 -179.2(8) . 2_556
W1 O12 Si1 O8 -61.9(10) 2_556 2_556
O15 O12 Si1 O8 -122.8(9) . .
W5 O12 Si1 O8 -123.6(12) . .
W3 O12 Si1 O8 0.8(8) . .
W1 O12 Si1 O8 118.1(10) 2_556 .
O8 O12 Si1 O3 -117.4(9) . 2_556
O15 O12 Si1 O3 119.8(8) . 2_556
W5 O12 Si1 O3 118.9(11) . 2_556
W3 O12 Si1 O3 -116.7(10) . 2_556
W1 O12 Si1 O3 0.7(7) 2_556 2_556
O8 O12 Si1 O3 62.6(9) . .
O15 O12 Si1 O3 -60.2(8) . .
W5 O12 Si1 O3 -61.1(11) . .
W3 O12 Si1 O3 63.3(10) . .
W1 O12 Si1 O3 -179.3(7) 2_556 .
O12 O15 Si1 O12 179.999(3) . 2_556
W5 O15 Si1 O12 -179.2(8) . 2_556
W4 O15 Si1 O12 60.4(10) . 2_556
W6 O15 Si1 O12 -57.3(11) . 2_556
W5 O15 Si1 O12 0.8(8) . .
W4 O15 Si1 O12 -119.6(10) . .
W6 O15 Si1 O12 122.7(11) . .
O12 O15 Si1 O8 -124.4(9) . 2_556
W5 O15 Si1 O8 -123.5(11) . 2_556
W4 O15 Si1 O8 116.0(10) . 2_556
W6 O15 Si1 O8 -1.7(8) . 2_556
O12 O15 Si1 O8 55.6(9) . .
W5 O15 Si1 O8 56.5(11) . .
W4 O15 Si1 O8 -64.0(10) . .
W6 O15 Si1 O8 178.3(8) . .
O12 O15 Si1 O3 -60.9(8) . 2_556
W5 O15 Si1 O3 -60.0(10) . 2_556
W4 O15 Si1 O3 179.6(7) . 2_556
W6 O15 Si1 O3 61.8(10) . 2_556
O12 O15 Si1 O3 119.1(8) . .
W5 O15 Si1 O3 120.0(10) . .
W4 O15 Si1 O3 -0.4(7) . .
W6 O15 Si1 O3 -118.2(10) . .
O12 O8 Si1 O12 180.000(7) . 2_556
W3 O8 Si1 O12 179.2(8) . 2_556
W6 O8 Si1 O12 54.5(12) 2_556 2_556
W2 O8 Si1 O12 -61.1(11) . 2_556
W3 O8 Si1 O12 -0.8(8) . .
W6 O8 Si1 O12 -125.5(12) 2_556 .
W2 O8 Si1 O12 118.9(11) . .
O12 O8 Si1 O15 -56.2(9) . .
W3 O8 Si1 O15 -57.0(11) . .
W6 O8 Si1 O15 178.3(8) 2_556 .
W2 O8 Si1 O15 62.7(10) . .
O12 O8 Si1 O15 123.8(9) . 2_556
W3 O8 Si1 O15 123.0(11) . 2_556
W6 O8 Si1 O15 -1.7(8) 2_556 2_556
W2 O8 Si1 O15 -117.3(10) . 2_556
O12 O8 Si1 O3 61.8(8) . 2_556
W3 O8 Si1 O3 61.0(10) . 2_556
W6 O8 Si1 O3 -63.7(10) 2_556 2_556
W2 O8 Si1 O3 -179.4(7) . 2_556
O12 O8 Si1 O3 -118.2(8) . .
W3 O8 Si1 O3 -119.0(10) . .
W6 O8 Si1 O3 116.3(10) 2_556 .
W2 O8 Si1 O3 0.6(7) . .
W4 O3 Si1 O12 -120.6(9) . 2_556
W1 O3 Si1 O12 0.7(8) . 2_556
W2 O3 Si1 O12 120.2(9) . 2_556
W4 O3 Si1 O12 59.4(9) . .
W1 O3 Si1 O12 -179.3(8) . .
W2 O3 Si1 O12 -59.8(9) . .
W4 O3 Si1 O15 0.4(7) . .
W1 O3 Si1 O15 121.7(9) . .
W2 O3 Si1 O15 -118.7(9) . .
W4 O3 Si1 O15 -179.6(7) . 2_556
W1 O3 Si1 O15 -58.3(9) . 2_556
W2 O3 Si1 O15 61.3(9) . 2_556
W4 O3 Si1 O8 -61.5(9) . 2_556
W1 O3 Si1 O8 59.8(9) . 2_556
W2 O3 Si1 O8 179.4(7) . 2_556
W4 O3 Si1 O8 118.5(9) . .
W1 O3 Si1 O8 -120.2(9) . .
W2 O3 Si1 O8 -0.6(7) . .
W2 O5 W1 O22 -149.4(17) . .
W2 O5 W1 O21A -38(2) . .
W2 O5 W1 O23 110.3(18) . .
W2 O5 W1 O24 28(3) . 2_556
W2 O5 W1 O21B -60.4(19) . .
W2 O5 W1 O3 9.5(14) . .
W2 O5 W1 O12 46.1(17) . 2_556
O4B O4A W2 O6 -33(4) . .
W4 O4A W2 O6 -116(3) . .
O4B O4A W2 O5 74(3) . .
W4 O4A W2 O5 -9(3) . .
O4B O4A W2 O7 161(3) . .
W4 O4A W2 O7 78(4) . .
O4B O4A W2 O9 -130(4) . .
W4 O4A W2 O9 147(4) . .
W4 O4A W2 O4B -83(5) . .
O4B O4A W2 O3 121(4) . .
W4 O4A W2 O3 38(3) . .
O4B O4A W2 O8 167(4) . .
W4 O4A W2 O8 84(3) . .
W1 O5 W2 O6 147.3(17) . .
W1 O5 W2 O4A 35(2) . .
W1 O5 W2 O7 -111.1(18) . .
W1 O5 W2 O9 -29(3) . .
W1 O5 W2 O4B 59.7(19) . .
W1 O5 W2 O3 -9.5(14) . .
W1 O5 W2 O8 -47.0(17) . .
W6 O7 W2 O6 -154.5(16) 2_556 .
W6 O7 W2 O4A 12(3) 2_556 .
W6 O7 W2 O5 102.0(17) 2_556 .
W6 O7 W2 O9 -52.4(17) 2_556 .
W6 O7 W2 O4B 53(6) 2_556 .
W6 O7 W2 O3 44.2(17) 2_556 .
W6 O7 W2 O8 6.3(13) 2_556 .
W1 O24 W3 O11 -151.5(16) 2_556 .
W1 O24 W3 O9 25(3) 2_556 .
W1 O24 W3 O20 -50.8(16) 2_556 .
W1 O24 W3 O10 106.9(17) 2_556 .
W1 O24 W3 O8 44.5(16) 2_556 .
W1 O24 W3 O12 9.7(13) 2_556 .
W2 O9 W3 O11 -152.0(16) . .
W2 O9 W3 O24 31(3) . .
W2 O9 W3 O20 108.3(16) . .
W2 O9 W3 O10 -49.0(17) . .
W2 O9 W3 O8 9.8(13) . .
W2 O9 W3 O12 45.3(16) . .
Cu1 O17 W4 O21A 174.4(15) . .
Cu1 O17 W4 O4A 70.0(17) . .
Cu1 O17 W4 O16 -99.3(13) . .
Cu1 O17 W4 O2 -9.6(14) . .
Cu1 O17 W4 O4B 83.7(15) . .
Cu1 O17 W4 O21B 168.0(15) . .
Cu1 O17 W4 O3 120.6(14) . .
Cu1 O17 W4 O15 -47(2) . .
O21B O21A W4 O17 -17(4) . .
W1 O21A W4 O17 -126(4) . .
O21B O21A W4 O4A 98(4) . .
W1 O21A W4 O4A -11(5) . .
O21B O21A W4 O16 -116(4) . .
W1 O21A W4 O16 135(4) . .
O21B O21A W4 O2 170(3) . .
W1 O21A W4 O2 61(6) . .
O21B O21A W4 O4B 72(4) . .
W1 O21A W4 O4B -37(4) . .
W1 O21A W4 O21B -109(6) . .
O21B O21A W4 O3 138(4) . .
W1 O21A W4 O3 29(4) . .
O21B O21A W4 O15 178(4) . .
W1 O21A W4 O15 69(4) . .
O4B O4A W4 O17 33(4) . .
W2 O4A W4 O17 118(3) . .
O4B O4A W4 O21A -83(3) . .
W2 O4A W4 O21A 2(4) . .
O4B O4A W4 O16 -166(3) . .
W2 O4A W4 O16 -81(4) . .
O4B O4A W4 O2 127(3) . .
W2 O4A W4 O2 -148(4) . .
W2 O4A W4 O4B 85(5) . .
O4B O4A W4 O21B -61(3) . .
W2 O4A W4 O21B 23(4) . .
O4B O4A W4 O3 -124(4) . .
W2 O4A W4 O3 -39(3) . .
O4B O4A W4 O15 -168(3) . .
W2 O4A W4 O15 -83(3) . .
W4 O2 W5 O19 157.6(15) . .
W4 O2 W5 O20 -100.9(14) . .
W4 O2 W5 O23 -12(3) . 2_556
W4 O2 W5 O1 58.3(14) . .
W4 O2 W5 O15 -3.4(11) . .
W4 O2 W5 O12 -36.7(14) . .
W3 O20 W5 O19 -155.7(15) . .
W3 O20 W5 O2 105.7(15) . .
W3 O20 W5 O23 -54.4(15) . 2_556
W3 O20 W5 O1 24(3) . .
W3 O20 W5 O15 40.7(15) . .
W3 O20 W5 O12 8.5(12) . .
W4 O16 W6 O18 -155.0(14) . .
W4 O16 W6 O10 103.8(15) . 2_556
W4 O16 W6 O7 25(3) . 2_556
W4 O16 W6 O1 -54.6(14) . .
W4 O16 W6 O8 41.9(14) . 2_556
W4 O16 W6 O15 5.7(11) . .
C6 N1 N2 C1 -3(3) . .
Cu3 N1 N2 C1 179(2) . .
C6 N1 N2 Cu2 -178.8(18) . .
Cu3 N1 N2 Cu2 4(2) . .
C3 N3 N4 C2 4(2) . .
Cu2 N3 N4 C2 173.4(16) . .
C3 N3 N4 Cu1 -171.3(15) . .
Cu2 N3 N4 Cu1 -2(2) . .
C4 N5 N6 C5 4(3) . .
Cu2 N5 N6 C5 -178.1(15) . .
C4 N5 N6 Cu1 173.3(17) . .
Cu2 N5 N6 Cu1 -9(2) . .
N1 N2 C1 N9 2(3) . .
Cu2 N2 C1 N9 177.5(17) . .
C6 N9 C1 N2 -1(3) . .
N3 N4 C2 N10 -2(2) . .
Cu1 N4 C2 N10 172.6(14) . .
C3 N10 C2 N4 0(2) . .
Cu4 N10 C2 N4 -174.8(15) . .
N4 N3 C3 N10 -4(3) . .
Cu2 N3 C3 N10 -173.9(15) . .
C2 N10 C3 N3 3(3) . .
Cu4 N10 C3 N3 178.1(15) . .
N6 N5 C4 N7 -6(3) . .
Cu2 N5 C4 N7 176.0(17) . .
C5 N7 C4 N5 6(3) . .
C4 N7 C5 N6 -3(3) . .
N5 N6 C5 N7 0(3) . .
Cu1 N6 C5 N7 -168.6(16) . .
N2 N1 C6 N9 3(3) . .
Cu3 N1 C6 N9 179.9(18) . .
C1 N9 C6 N1 -1(4) . .
C8 N8 C7 N11 0(3) . .
Cu4 N8 C7 N11 -178.8(17) . .
C7 N8 C8 N12 0(3) . .
Cu4 N8 C8 N12 179.0(18) . .
N8 C7 N11 N12 0(3) . .
N8 C7 N11 Cu2 169.4(16) . 1_655
N8 C8 N12 N11 0(3) . .
N8 C8 N12 Cu3 178.4(18) . 1_655
C7 N11 N12 C8 0(3) . .
Cu2 N11 N12 C8 -170.3(16) 1_655 .
C7 N11 N12 Cu3 -178.3(17) . 1_655
Cu2 N11 N12 Cu3 11(3) 1_655 1_655

loop_
_platon_squeeze_void_nr
_platon_squeeze_void_average_x
_platon_squeeze_void_average_y
_platon_squeeze_void_average_z
_platon_squeeze_void_volume
_platon_squeeze_void_count_electrons
_platon_squeeze_void_content
1 0.000 0.000 0.000 340 156 ' '
